data_4064610
loop_
_publ_author_name
'Bruce, Michael I.'
'Burgun, Alexandre'
'Gendron, Fr\'ed\'eric'
'Grelaud, Guillaume'
'Halet, Jean-Fran\,cois'
'Skelton, Brian W.'

_publ_section_title
;
 Oxidative Dimerization of Arylalkynyl--Ruthenium Complexes
;
_journal_issue 10
_journal_name_full Organometallics
_journal_page_first 2861
_journal_paper_doi 10.1021/om200213z
_journal_volume 30
_journal_year 2011
_chemical_formula_moiety
;
 C92 H76 O P4 Ru2,2(As F6),3.28(C6 H6), 2.2(C H2 Cl2)
;
_chemical_formula_sum 'C113.9 H100.12 As2 Cl4.44 F12 O P4 Ru2'
_chemical_formula_weight 2346.12
_chemical_name_systematic ?
_space_group_IT_number 14
_symmetry_cell_setting monoclinic
_symmetry_space_group_name_Hall '-P 2yn'
_symmetry_space_group_name_H-M 'P 1 21/n 1'
_atom_sites_solution_hydrogens geom
_atom_sites_solution_primary direct
_atom_sites_solution_secondary difmap
_audit_creation_date 2009-09-01T08:49:00-00:00
_audit_creation_method 'WinGX routine CIF_UPDATE'
_cell_angle_alpha 90
_cell_angle_beta 111.627(3)
_cell_angle_gamma 90
_cell_formula_units_Z 4
_cell_length_a 23.8171(8)
_cell_length_b 15.4048(5)
_cell_length_c 30.3241(9)
_cell_measurement_reflns_used 32423
_cell_measurement_temperature 100(2)
_cell_measurement_theta_max 32.6611
_cell_measurement_theta_min 3.568
_cell_volume 10342.6(6)
_computing_cell_refinement
;
        CrysAlis RED, Oxford Diffraction Ltd.,
        Version 1.171.32.29 (release 10-06-2008 CrysAlis171 .NET)
        (compiled Jun 10 2008,16:49:55)
;
_computing_data_collection
;
        CrysAlis CCD, Oxford Diffraction Ltd.,
        Version 1.171.32.29 (release 10-06-2008 CrysAlis171 .NET)
        (compiled Jun 10 2008,16:49:55)
;
_computing_data_reduction
;
        CrysAlis RED, Oxford Diffraction Ltd.,
        Version 1.171.32.29 (release 10-06-2008 CrysAlis171 .NET)
        (compiled Jun 10 2008,16:49:55)
;
_computing_molecular_graphics 'OrtepII (Johnson, C. K. (1976)'
_computing_publication_material 'WinGX Farrugia, L. J. (1999)'
_computing_structure_refinement 'SHELXL-97 (Sheldrick, 2008)'
_diffrn_ambient_temperature 100(2)
_diffrn_detector_area_resol_mean 10.4738
_diffrn_measured_fraction_theta_full 0.996
_diffrn_measured_fraction_theta_max 0.926
_diffrn_measurement_device_type 'Oxford Diffraction Xcalibur, Ruby, Gemini'
_diffrn_measurement_method '\w scans'
_diffrn_orient_matrix_UB_11 -0.0224985936
_diffrn_orient_matrix_UB_12 0.0307986573
_diffrn_orient_matrix_UB_13 -0.001227093
_diffrn_orient_matrix_UB_21 -0.000969135
_diffrn_orient_matrix_UB_22 0.0133919679
_diffrn_orient_matrix_UB_23 -0.0225707671
_diffrn_orient_matrix_UB_31 -0.0226063087
_diffrn_orient_matrix_UB_32 -0.0312762002
_diffrn_orient_matrix_UB_33 -0.0108580549
_diffrn_radiation_monochromator graphite
_diffrn_radiation_type MoK\a
_diffrn_radiation_wavelength 0.71073
_diffrn_reflns_av_R_equivalents 0.0648
_diffrn_reflns_av_unetI/netI 0.1053
_diffrn_reflns_limit_h_max 36
_diffrn_reflns_limit_h_min -36
_diffrn_reflns_limit_k_max 22
_diffrn_reflns_limit_k_min -22
_diffrn_reflns_limit_l_max 45
_diffrn_reflns_limit_l_min -44
_diffrn_reflns_number 139483
_diffrn_reflns_theta_full 31
_diffrn_reflns_theta_max 32.74
_diffrn_reflns_theta_min 3.57
_exptl_absorpt_coefficient_mu 1.175
_exptl_absorpt_correction_T_max 1
_exptl_absorpt_correction_T_min 0.78403
_exptl_absorpt_correction_type multi-scan
_exptl_absorpt_process_details
;
 CrysAlisPro, Oxford Diffraction Ltd.,
Version 1.171.33.41 (release 06-05-2009 CrysAlis171 .NET)
(compiled May  6 2009,17:20:42)
Empirical absorption correction using spherical harmonics,
 implemented in SCALE3 ABSPACK scaling algorithm.
;
_exptl_crystal_colour red
_exptl_crystal_density_diffrn 1.507
_exptl_crystal_density_method 'not measured'
_exptl_crystal_description plate
_exptl_crystal_F_000 4756
_exptl_crystal_size_max 0.54
_exptl_crystal_size_mid 0.22
_exptl_crystal_size_min 0.1
_refine_diff_density_max 2.433
_refine_diff_density_min -1.804
_refine_diff_density_rms 0.127
_refine_ls_extinction_method none
_refine_ls_goodness_of_fit_ref 1.005
_refine_ls_hydrogen_treatment constr
_refine_ls_matrix_type full
_refine_ls_number_parameters 1330
_refine_ls_number_reflns 35352
_refine_ls_number_restraints 171
_refine_ls_restrained_S_all 1.006
_refine_ls_R_factor_all 0.1026
_refine_ls_R_factor_gt 0.056
_refine_ls_shift/su_max 0.026
_refine_ls_shift/su_mean 0.001
_refine_ls_structure_factor_coef Fsqd
_refine_ls_weighting_details 'calc w=1/[\s^2^(Fo^2^)+(0.0813P)^2^] where P=(Fo^2^+2Fc^2^)/3'
_refine_ls_weighting_scheme calc
_refine_ls_wR_factor_gt 0.1507
_refine_ls_wR_factor_ref 0.1597
_reflns_number_gt 20427
_reflns_number_total 35352
_reflns_threshold_expression I>2\s(I)
_cod_data_source_file om200213z_si_005.cif
_cod_data_source_block br1489
_cod_original_sg_symbol_Hall -P_2yn
_cod_original_sg_symbol_H-M P21/n
_cod_original_formula_sum 'C113.90 H100.12 As2 Cl4.44 F12 O P4 Ru2'
_cod_database_code 4064610

loop_
_symmetry_equiv_pos_as_xyz
'x, y, z'
'-x+1/2, y+1/2, -z+1/2'
'-x, -y, -z'
'x-1/2, -y-1/2, z-1/2'

loop_
_atom_site_label
_atom_site_type_symbol
_atom_site_fract_x
_atom_site_fract_y
_atom_site_fract_z
_atom_site_U_iso_or_equiv
_atom_site_adp_type
_atom_site_occupancy
_atom_site_symmetry_multiplicity
_atom_site_calc_flag
_atom_site_refinement_flags
_atom_site_disorder_assembly
_atom_site_disorder_group
Ru1 Ru 0.108323(11) 0.313491(18) 0.348932(9) 0.01493(6) Uani 1 1 d . . .
Ru2 Ru 0.192496(11) 0.690207(17) 0.425218(9) 0.01431(6) Uani 1 1 d . . .
C1 C 0.26074(15) 0.6680(2) 0.41038(11) 0.0173(6) Uani 1 1 d . . .
O1 O 0.30253(11) 0.65215(17) 0.40190(9) 0.0246(5) Uani 1 1 d . . .
P1 P 0.02968(4) 0.33300(6) 0.37693(3) 0.01730(17) Uani 1 1 d . . .
C111 C 0.05718(16) 0.3657(2) 0.43933(12) 0.0206(7) Uani 1 1 d . . .
C112 C 0.11850(16) 0.3757(2) 0.46594(12) 0.0226(7) Uani 1 1 d . . .
H112 H 0.1473 0.3658 0.4516 0.027 Uiso 1 1 calc R . .
C113 C 0.13791(19) 0.3999(3) 0.51338(13) 0.0298(9) Uani 1 1 d . . .
H113 H 0.1798 0.4063 0.5314 0.036 Uiso 1 1 calc R . .
C114 C 0.09623(19) 0.4146(2) 0.53424(14) 0.0292(9) Uani 1 1 d . . .
H114 H 0.1093 0.4316 0.5666 0.035 Uiso 1 1 calc R . .
C115 C 0.03535(18) 0.4044(2) 0.50791(13) 0.0277(8) Uani 1 1 d . . .
H115 H 0.0067 0.4144 0.5224 0.033 Uiso 1 1 calc R . .
C116 C 0.01563(17) 0.3799(2) 0.46111(13) 0.0237(7) Uani 1 1 d . . .
H116 H -0.0263 0.3727 0.4436 0.028 Uiso 1 1 calc R . .
C121 C -0.00792(15) 0.2297(2) 0.37648(13) 0.0198(7) Uani 1 1 d . . .
C122 C 0.00004(16) 0.1852(2) 0.41860(13) 0.0238(7) Uani 1 1 d . . .
H122 H 0.0232 0.2109 0.4482 0.029 Uiso 1 1 calc R . .
C123 C -0.02520(17) 0.1048(2) 0.41781(15) 0.0291(8) Uani 1 1 d . . .
H123 H -0.019 0.0751 0.4467 0.035 Uiso 1 1 calc R . .
C124 C -0.06028(18) 0.0663(3) 0.37410(16) 0.0355(10) Uani 1 1 d . . .
H124 H -0.0782 0.0109 0.3733 0.043 Uiso 1 1 calc R . .
C125 C -0.06832(17) 0.1102(3) 0.33235(15) 0.0304(9) Uani 1 1 d . . .
H125 H -0.092 0.0847 0.3028 0.037 Uiso 1 1 calc R . .
C126 C -0.04225(16) 0.1909(2) 0.33318(14) 0.0258(8) Uani 1 1 d . . .
H126 H -0.0477 0.22 0.3043 0.031 Uiso 1 1 calc R . .
C131 C -0.03042(15) 0.4132(2) 0.35093(12) 0.0205(7) Uani 1 1 d . . .
C132 C -0.01838(17) 0.4995(2) 0.36640(13) 0.0250(8) Uani 1 1 d . . .
H132 H 0.0189 0.5135 0.391 0.03 Uiso 1 1 calc R . .
C133 C -0.05965(19) 0.5639(3) 0.34642(14) 0.0324(9) Uani 1 1 d . . .
H133 H -0.0509 0.622 0.3573 0.039 Uiso 1 1 calc R . .
C134 C -0.11381(19) 0.5445(3) 0.31057(15) 0.0374(10) Uani 1 1 d . . .
H134 H -0.1421 0.5892 0.2962 0.045 Uiso 1 1 calc R . .
C135 C -0.12682(17) 0.4591(3) 0.29566(15) 0.0338(9) Uani 1 1 d . . .
H135 H -0.1645 0.4453 0.2715 0.041 Uiso 1 1 calc R . .
C136 C -0.08546(15) 0.3943(3) 0.31568(13) 0.0250(8) Uani 1 1 d . . .
H136 H -0.0948 0.3361 0.3052 0.03 Uiso 1 1 calc R . .
P2 P 0.06025(4) 0.33921(6) 0.26729(3) 0.01861(18) Uani 1 1 d . . .
C211 C 0.10844(15) 0.3065(2) 0.23491(12) 0.0213(7) Uani 1 1 d . . .
C212 C 0.08596(17) 0.2604(3) 0.19210(12) 0.0249(8) Uani 1 1 d . . .
H212 H 0.0452 0.2413 0.1801 0.03 Uiso 1 1 calc R . .
C213 C 0.12299(17) 0.2429(3) 0.16758(13) 0.0278(8) Uani 1 1 d . . .
H213 H 0.1075 0.2116 0.1386 0.033 Uiso 1 1 calc R . .
C214 C 0.18221(18) 0.2701(3) 0.18451(14) 0.0323(9) Uani 1 1 d . . .
H214 H 0.2077 0.2564 0.1677 0.039 Uiso 1 1 calc R . .
C215 C 0.20453(17) 0.3175(3) 0.22617(13) 0.0278(8) Uani 1 1 d . . .
H215 H 0.2449 0.3385 0.2373 0.033 Uiso 1 1 calc R . .
C216 C 0.16760(16) 0.3342(2) 0.25163(13) 0.0242(8) Uani 1 1 d . . .
H216 H 0.1833 0.3649 0.2808 0.029 Uiso 1 1 calc R . .
C221 C -0.00834(15) 0.2751(3) 0.23886(12) 0.0261(8) Uani 1 1 d . . .
C222 C -0.06470(17) 0.3139(3) 0.22082(14) 0.0350(10) Uani 1 1 d . . .
H222 H -0.068 0.3753 0.2213 0.042 Uiso 1 1 calc R . .
C223 C -0.1165(2) 0.2633(4) 0.20203(17) 0.0498(14) Uani 1 1 d . . .
H223 H -0.1552 0.2898 0.1904 0.06 Uiso 1 1 calc R . .
C224 C -0.1112(2) 0.1733(4) 0.20035(17) 0.0559(16) Uani 1 1 d . . .
H224 H -0.1464 0.1386 0.1871 0.067 Uiso 1 1 calc R . .
C225 C -0.0550(2) 0.1342(3) 0.21776(15) 0.0431(12) Uani 1 1 d . . .
H225 H -0.0516 0.0729 0.2164 0.052 Uiso 1 1 calc R . .
C226 C -0.00412(19) 0.1846(3) 0.23716(14) 0.0329(9) Uani 1 1 d . . .
H226 H 0.0344 0.1576 0.2496 0.04 Uiso 1 1 calc R . .
C231 C 0.03877(15) 0.4489(3) 0.24385(12) 0.0232(7) Uani 1 1 d . . .
C232 C 0.01606(15) 0.5080(3) 0.26715(12) 0.0228(7) Uani 1 1 d . . .
H232 H 0.0117 0.4916 0.2959 0.027 Uiso 1 1 calc R . .
C233 C -0.00057(16) 0.5910(3) 0.24930(13) 0.0278(8) Uani 1 1 d . . .
H233 H -0.017 0.6304 0.2654 0.033 Uiso 1 1 calc R . .
C234 C 0.00679(18) 0.6162(3) 0.20809(14) 0.0350(10) Uani 1 1 d . . .
H234 H -0.0037 0.6734 0.1961 0.042 Uiso 1 1 calc R . .
C235 C 0.0293(2) 0.5583(3) 0.18464(14) 0.0406(11) Uani 1 1 d . . .
H235 H 0.034 0.5755 0.1561 0.049 Uiso 1 1 calc R . .
C236 C 0.04541(19) 0.4751(3) 0.20179(13) 0.0349(10) Uani 1 1 d . . .
H236 H 0.061 0.4357 0.185 0.042 Uiso 1 1 calc R . .
C11 C 0.13289(14) 0.4279(2) 0.35659(11) 0.0160(6) Uani 1 1 d . . .
C12 C 0.15215(14) 0.5091(2) 0.35740(11) 0.0162(6) Uani 1 1 d . . .
C141 C 0.19009(15) 0.5259(2) 0.32817(12) 0.0169(6) Uani 1 1 d . . .
C142 C 0.24647(14) 0.4875(2) 0.34040(12) 0.0192(7) Uani 1 1 d . . .
H142 H 0.261 0.4507 0.3674 0.023 Uiso 1 1 calc R . .
C143 C 0.28191(15) 0.5022(2) 0.31373(13) 0.0237(8) Uani 1 1 d . . .
H143 H 0.3208 0.4765 0.3231 0.028 Uiso 1 1 calc R . .
C144 C 0.26108(17) 0.5541(3) 0.27346(13) 0.0265(8) Uani 1 1 d . . .
C145 C 0.20371(17) 0.5914(3) 0.26052(13) 0.0270(8) Uani 1 1 d . . .
H145 H 0.1887 0.6269 0.233 0.032 Uiso 1 1 calc R . .
C146 C 0.16850(16) 0.5770(2) 0.28756(12) 0.0228(7) Uani 1 1 d . . .
H146 H 0.1294 0.6022 0.2782 0.027 Uiso 1 1 calc R . .
C147 C 0.29884(19) 0.5694(3) 0.24387(15) 0.0365(10) Uani 1 1 d . . .
H14A H 0.2761 0.6049 0.2162 0.055 Uiso 1 1 calc R . .
H14B H 0.3089 0.5135 0.2332 0.055 Uiso 1 1 calc R . .
H14C H 0.3361 0.5996 0.2629 0.055 Uiso 1 1 calc R . .
P3 P 0.20592(4) 0.83932(6) 0.41406(3) 0.01831(17) Uani 1 1 d . . .
C311 C 0.15186(16) 0.8684(2) 0.35497(13) 0.0231(7) Uani 1 1 d . . .
C312 C 0.10578(18) 0.9281(3) 0.34758(15) 0.0352(10) Uani 1 1 d . . .
H312 H 0.1009 0.9564 0.3738 0.042 Uiso 1 1 calc R . .
C313 C 0.0666(2) 0.9465(3) 0.30141(17) 0.0488(13) Uani 1 1 d . . .
H313 H 0.0351 0.9877 0.2962 0.059 Uiso 1 1 calc R . .
C314 C 0.0733(2) 0.9054(3) 0.26338(16) 0.0496(13) Uani 1 1 d . . .
H314 H 0.0461 0.9182 0.2321 0.06 Uiso 1 1 calc R . .
C315 C 0.1185(2) 0.8464(3) 0.27004(14) 0.0404(11) Uani 1 1 d . . .
H315 H 0.1229 0.8186 0.2435 0.049 Uiso 1 1 calc R . .
C316 C 0.15833(18) 0.8272(3) 0.31602(13) 0.0279(8) Uani 1 1 d . . .
H316 H 0.1898 0.7861 0.3208 0.033 Uiso 1 1 calc R . .
C321 C 0.19131(16) 0.9187(2) 0.45320(12) 0.0232(7) Uani 1 1 d . . .
C322 C 0.23081(19) 0.9866(3) 0.47292(15) 0.0361(10) Uani 1 1 d . . .
H322 H 0.2675 0.9908 0.4674 0.043 Uiso 1 1 calc R . .
C323 C 0.2171(2) 1.0485(3) 0.50064(19) 0.0519(13) Uani 1 1 d . . .
H323 H 0.2445 1.0945 0.5143 0.062 Uiso 1 1 calc R . .
C324 C 0.1641(2) 1.0434(3) 0.50837(17) 0.0442(11) Uani 1 1 d . . .
H324 H 0.1542 1.0866 0.5267 0.053 Uiso 1 1 calc R . .
C325 C 0.12519(19) 0.9755(3) 0.48942(15) 0.0357(10) Uani 1 1 d . . .
H325 H 0.0888 0.9717 0.4953 0.043 Uiso 1 1 calc R . .
C326 C 0.13794(16) 0.9132(3) 0.46209(14) 0.0278(8) Uani 1 1 d . . .
H326 H 0.1106 0.8666 0.4493 0.033 Uiso 1 1 calc R . .
C331 C 0.27687(16) 0.8777(2) 0.41031(12) 0.0238(7) Uani 1 1 d . . .
C332 C 0.33166(16) 0.8458(3) 0.44109(13) 0.0256(8) Uani 1 1 d . . .
H332 H 0.3325 0.8026 0.4637 0.031 Uiso 1 1 calc R . .
C333 C 0.38522(18) 0.8765(3) 0.43902(15) 0.0336(9) Uani 1 1 d . . .
H333 H 0.4226 0.8534 0.4598 0.04 Uiso 1 1 calc R . .
C334 C 0.3850(2) 0.9407(3) 0.40691(16) 0.0431(12) Uani 1 1 d . . .
H334 H 0.422 0.9621 0.406 0.052 Uiso 1 1 calc R . .
C335 C 0.3313(2) 0.9728(3) 0.37666(16) 0.0428(11) Uani 1 1 d . . .
H335 H 0.3307 1.0161 0.3542 0.051 Uiso 1 1 calc R . .
C336 C 0.2776(2) 0.9422(3) 0.37865(14) 0.0353(10) Uani 1 1 d . . .
H336 H 0.2404 0.966 0.3579 0.042 Uiso 1 1 calc R . .
P4 P 0.25095(4) 0.66379(6) 0.50466(3) 0.01661(17) Uani 1 1 d . . .
C411 C 0.27727(14) 0.5514(2) 0.51525(12) 0.0209(7) Uani 1 1 d . . .
C412 C 0.27282(15) 0.4945(2) 0.47792(13) 0.0238(7) Uani 1 1 d . . .
H412 H 0.2514 0.5121 0.4461 0.029 Uiso 1 1 calc R . .
C413 C 0.29927(17) 0.4130(3) 0.48693(15) 0.0306(9) Uani 1 1 d . . .
H413 H 0.297 0.3757 0.4614 0.037 Uiso 1 1 calc R . .
C414 C 0.32913(18) 0.3859(3) 0.53347(17) 0.0415(11) Uani 1 1 d . . .
H414 H 0.3464 0.3295 0.5397 0.05 Uiso 1 1 calc R . .
C415 C 0.33384(19) 0.4408(3) 0.57069(16) 0.0412(11) Uani 1 1 d . . .
H415 H 0.3543 0.4218 0.6024 0.049 Uiso 1 1 calc R . .
C416 C 0.30905(16) 0.5233(3) 0.56221(13) 0.0295(9) Uani 1 1 d . . .
H416 H 0.3134 0.561 0.588 0.035 Uiso 1 1 calc R . .
C421 C 0.32368(15) 0.7172(2) 0.53445(12) 0.0197(7) Uani 1 1 d . . .
C422 C 0.37339(15) 0.6864(2) 0.52533(12) 0.0221(7) Uani 1 1 d . . .
H422 H 0.3689 0.6372 0.5055 0.027 Uiso 1 1 calc R . .
C423 C 0.42877(16) 0.7261(3) 0.54463(13) 0.0273(8) Uani 1 1 d . . .
H423 H 0.4621 0.7043 0.538 0.033 Uiso 1 1 calc R . .
C424 C 0.43602(18) 0.7979(3) 0.57369(16) 0.0364(10) Uani 1 1 d . . .
H424 H 0.474 0.8263 0.5865 0.044 Uiso 1 1 calc R . .
C425 C 0.3880(2) 0.8278(3) 0.58391(16) 0.0408(11) Uani 1 1 d . . .
H425 H 0.3934 0.8756 0.6049 0.049 Uiso 1 1 calc R . .
C426 C 0.33173(18) 0.7893(3) 0.56412(14) 0.0304(9) Uani 1 1 d . . .
H426 H 0.2985 0.812 0.5707 0.036 Uiso 1 1 calc R . .
C431 C 0.20928(15) 0.6820(3) 0.54356(12) 0.0232(8) Uani 1 1 d . . .
C432 C 0.19307(16) 0.6146(3) 0.56731(13) 0.0291(9) Uani 1 1 d . . .
H432 H 0.204 0.5565 0.5638 0.035 Uiso 1 1 calc R . .
C433 C 0.16060(17) 0.6334(3) 0.59629(14) 0.0356(10) Uani 1 1 d . . .
H433 H 0.1494 0.5877 0.6124 0.043 Uiso 1 1 calc R . .
C434 C 0.14478(18) 0.7173(4) 0.60163(15) 0.0427(12) Uani 1 1 d . . .
H434 H 0.1239 0.7294 0.6222 0.051 Uiso 1 1 calc R . .
C435 C 0.15906(19) 0.7843(3) 0.57720(15) 0.0407(11) Uani 1 1 d . . .
H435 H 0.1474 0.8422 0.5805 0.049 Uiso 1 1 calc R . .
C436 C 0.19083(17) 0.7656(3) 0.54767(14) 0.0330(9) Uani 1 1 d . . .
H436 H 0.1999 0.8111 0.5302 0.04 Uiso 1 1 calc R . .
C101 C 0.19117(15) 0.2524(2) 0.40345(14) 0.0263(8) Uani 1 1 d . . .
H101 H 0.2187 0.285 0.4288 0.032 Uiso 1 1 calc R . .
C102 C 0.13951(16) 0.2072(2) 0.40391(13) 0.0244(8) Uani 1 1 d . . .
H102 H 0.126 0.2052 0.4297 0.029 Uiso 1 1 calc R . .
C103 C 0.11149(16) 0.1657(2) 0.35956(13) 0.0232(7) Uani 1 1 d . . .
H103 H 0.0765 0.1301 0.3503 0.028 Uiso 1 1 calc R . .
C104 C 0.14559(16) 0.1874(2) 0.33196(14) 0.0251(8) Uani 1 1 d . . .
H104 H 0.1369 0.1691 0.3002 0.03 Uiso 1 1 calc R . .
C105 C 0.19395(15) 0.2397(2) 0.35806(14) 0.0252(8) Uani 1 1 d . . .
H105 H 0.2236 0.2629 0.3473 0.03 Uiso 1 1 calc R . .
C201 C 0.13334(13) 0.5810(2) 0.38111(11) 0.0153(6) Uani 1 1 d . . .
C202 C 0.13214(14) 0.5807(2) 0.42800(12) 0.0171(6) Uani 1 1 d . . .
H202 H 0.1469 0.5357 0.4508 0.021 Uiso 1 1 calc R . .
C203 C 0.10464(15) 0.6607(2) 0.43453(13) 0.0208(7) Uani 1 1 d . . .
H203 H 0.0972 0.6771 0.4621 0.025 Uiso 1 1 calc R . .
C204 C 0.09101(14) 0.7098(2) 0.39322(12) 0.0207(7) Uani 1 1 d . . .
H204 H 0.0723 0.7653 0.3878 0.025 Uiso 1 1 calc R . .
C205 C 0.11010(14) 0.6623(2) 0.36008(12) 0.0192(7) Uani 1 1 d . . .
H205 H 0.1076 0.6818 0.3297 0.023 Uiso 1 1 calc R . .
C301 C 0.0881(4) 0.5499(5) 0.9644(2) 0.099(3) Uani 1 1 d D . .
H301 H 0.101 0.4931 0.976 0.118 Uiso 1 1 calc R . .
C302 C 0.0796(4) 0.6114(4) 0.9930(2) 0.088(2) Uani 1 1 d D . .
H302 H 0.0901 0.6002 1.0259 0.106 Uiso 1 1 calc R . .
C303 C 0.0562(4) 0.6889(4) 0.9747(2) 0.087(2) Uani 1 1 d D . .
H303 H 0.0452 0.7284 0.9942 0.104 Uiso 1 1 calc R . .
C304 C 0.0476(2) 0.7127(4) 0.92975(18) 0.0560(14) Uani 1 1 d D . .
H304 H 0.0341 0.7693 0.9183 0.067 Uiso 1 1 calc R . .
C305 C 0.0593(4) 0.6513(5) 0.9015(2) 0.097(3) Uani 1 1 d D . .
H305 H 0.0544 0.6654 0.8698 0.116 Uiso 1 1 calc R . .
C306 C 0.0778(5) 0.5709(6) 0.9186(3) 0.166(6) Uani 1 1 d D . .
H306 H 0.0838 0.5282 0.8981 0.199 Uiso 1 1 calc R . .
C401 C 0.0187(3) 0.0771(3) 0.02377(19) 0.0511(13) Uani 1 1 d . . .
H401 H 0.0319 0.1305 0.04 0.061 Uiso 1 1 calc R . .
C402 C 0.0580(2) 0.0080(4) 0.03241(18) 0.0514(13) Uani 1 1 d . . .
H402 H 0.098 0.0135 0.0551 0.062 Uiso 1 1 calc R . .
C403 C 0.0396(2) -0.0691(3) 0.00822(19) 0.0500(13) Uani 1 1 d . . .
H403 H 0.067 -0.1163 0.0136 0.06 Uiso 1 1 calc R . .
C501 C 0.5926(8) 0.3184(11) 0.2431(7) 0.082(5) Uani 0.5 1 d PDU A 1
H501 H 0.5573 0.2888 0.2233 0.098 Uiso 0.5 1 calc PR A 1
C502 C 0.6210(8) 0.2925(13) 0.2904(6) 0.080(5) Uani 0.5 1 d PDU A 1
H502 H 0.6045 0.2472 0.3031 0.096 Uiso 0.5 1 calc PR A 1
C503 C 0.6716(8) 0.3323(10) 0.3172(5) 0.069(4) Uani 0.5 1 d PDU A 1
H503 H 0.6918 0.3152 0.3493 0.082 Uiso 0.5 1 calc PR A 1
C504 C 0.6939(5) 0.3968(7) 0.2988(4) 0.069(3) Uani 0.5 1 d PDU A 1
H504 H 0.7303 0.4245 0.3183 0.082 Uiso 0.5 1 calc PR A 1
C505 C 0.6664(6) 0.4235(9) 0.2536(5) 0.091(4) Uani 0.5 1 d PDU A 1
H505 H 0.6833 0.4694 0.2416 0.109 Uiso 0.5 1 calc PR A 1
C506 C 0.6145(7) 0.3849(10) 0.2252(5) 0.087(5) Uani 0.5 1 d PDU A 1
H506 H 0.5941 0.4041 0.1936 0.104 Uiso 0.5 1 calc PR A 1
C601 C 0.5896(7) 0.3238(13) 0.2618(5) 0.072(4) Uani 0.5 1 d PDU B 2
H601 H 0.549 0.322 0.26 0.086 Uiso 0.5 1 calc PR B 2
C602 C 0.6356(9) 0.3104(15) 0.3051(5) 0.086(5) Uani 0.5 1 d PDU B 2
H602 H 0.6272 0.301 0.333 0.104 Uiso 0.5 1 calc PR B 2
C603 C 0.6920(8) 0.3112(15) 0.3064(6) 0.110(6) Uani 0.5 1 d PDU B 2
H603 H 0.7242 0.3041 0.3362 0.132 Uiso 0.5 1 calc PR B 2
C604 C 0.7055(7) 0.3217(15) 0.2675(7) 0.141(6) Uani 0.5 1 d PDU B 2
H604 H 0.7459 0.3179 0.269 0.169 Uiso 0.5 1 calc PR B 2
C605 C 0.6582(8) 0.3383(16) 0.2248(6) 0.134(5) Uani 0.5 1 d PDU B 2
H605 H 0.6669 0.3489 0.1971 0.16 Uiso 0.5 1 calc PR B 2
C606 C 0.6006(8) 0.3395(16) 0.2219(5) 0.086(5) Uani 0.5 1 d PDU B 2
H606 H 0.5685 0.351 0.1927 0.104 Uiso 0.5 1 calc PR B 2
C801 C 0.7690(6) 0.5838(10) 0.1739(5) 0.155(6) Uani 0.782(8) 1 d PD C 1
H801 H 0.7524 0.6332 0.1834 0.186 Uiso 0.782(8) 1 calc PR C 1
C802 C 0.7303(5) 0.5164(13) 0.1513(7) 0.156(10) Uani 0.782(8) 1 d PD C 1
H802 H 0.6895 0.5171 0.1491 0.187 Uiso 0.782(8) 1 calc PR C 1
C803 C 0.7508(5) 0.4512(8) 0.1329(4) 0.112(5) Uani 0.782(8) 1 d PD C 1
H803 H 0.7246 0.4056 0.1163 0.134 Uiso 0.782(8) 1 calc PR C 1
C804 C 0.8084(4) 0.4513(8) 0.1381(4) 0.100(4) Uani 0.782(8) 1 d PD C 1
H804 H 0.8236 0.406 0.1245 0.12 Uiso 0.782(8) 1 calc PR C 1
C805 C 0.8467(8) 0.5166(12) 0.1632(7) 0.105(10) Uani 0.782(8) 1 d PD C 1
H805 H 0.888 0.5141 0.1667 0.126 Uiso 0.782(8) 1 calc PR C 1
C806 C 0.8284(5) 0.5832(8) 0.1829(4) 0.089(3) Uani 0.782(8) 1 d PD C 1
H806 H 0.8552 0.6262 0.2017 0.107 Uiso 0.782(8) 1 calc PR C 1
As1 As 0.370760(17) 0.26095(3) 0.372817(15) 0.03152(10) Uani 1 1 d . . .
F11 F 0.30879(13) 0.2798(3) 0.32233(11) 0.0730(10) Uani 1 1 d . D .
F12 F 0.43293(12) 0.2518(3) 0.42252(11) 0.0733(11) Uani 1 1 d . D .
F13 F 0.3341(2) 0.3187(4) 0.40216(19) 0.0416(12) Uiso 0.5 1 d P D 1
F14 F 0.3358(3) 0.1725(5) 0.3802(2) 0.0711(19) Uiso 0.5 1 d P D 1
F15 F 0.4028(3) 0.2184(5) 0.3357(2) 0.0599(16) Uiso 0.5 1 d P D 1
F16 F 0.3998(3) 0.3593(5) 0.3623(2) 0.0685(18) Uiso 0.5 1 d P D 1
F17 F 0.3535(6) 0.3592(9) 0.3893(5) 0.160(5) Uiso 0.5 1 d P D 2
F18 F 0.4143(4) 0.2904(7) 0.3449(3) 0.104(3) Uiso 0.5 1 d P D 2
F19 F 0.3874(5) 0.1622(7) 0.3586(4) 0.130(4) Uiso 0.5 1 d P D 2
F10 F 0.3335(4) 0.2401(6) 0.4093(3) 0.101(3) Uiso 0.5 1 d P D 2
As2 As 0.044787(18) 0.17189(2) 0.566831(15) 0.02587(9) Uani 1 1 d . . .
F21 F -0.02086(11) 0.21515(17) 0.52701(9) 0.0405(6) Uani 1 1 d . . .
F22 F 0.08402(10) 0.20768(15) 0.53285(9) 0.0344(5) Uani 1 1 d . . .
F23 F 0.11039(10) 0.12766(17) 0.60653(9) 0.0420(6) Uani 1 1 d . . .
F24 F 0.00610(10) 0.13522(16) 0.60124(8) 0.0360(6) Uani 1 1 d . . .
F25 F 0.06005(13) 0.26716(16) 0.59768(9) 0.0477(7) Uani 1 1 d . . .
F26 F 0.03007(11) 0.07664(15) 0.53604(9) 0.0375(6) Uani 1 1 d . . .
Cl11 Cl 0.94744(5) 0.91312(9) 0.14559(4) 0.0470(3) Uani 1 1 d . . .
Cl12 Cl 1.02915(7) 1.05210(9) 0.14480(4) 0.0580(3) Uani 1 1 d . . .
C01 C 0.9858(2) 0.9633(3) 0.11282(16) 0.0441(11) Uani 1 1 d . . .
H01A H 0.9562 0.984 0.0821 0.053 Uiso 1 1 calc R . .
H01B H 1.0127 0.9206 0.1061 0.053 Uiso 1 1 calc R . .
Cl21 Cl 0.7325(7) 0.4649(12) 0.1583(7) 0.149(10) Uani 0.218(8) 1 d PD C 2
Cl22 Cl 0.8479(5) 0.5325(12) 0.1725(5) 0.053(3) Uani 0.218(8) 1 d PD C 2
C02 C 0.7760(14) 0.517(3) 0.1324(12) 0.113(14) Uiso 0.218(8) 1 d PD C 2
H02A H 0.7774 0.4817 0.1055 0.136 Uiso 0.218(8) 1 calc PR C 2
H02B H 0.7576 0.5737 0.1198 0.136 Uiso 0.218(8) 1 calc PR C 2
Cl31 Cl 0.72545(9) 0.1239(2) 0.14293(8) 0.1503(13) Uani 1 1 d . . .
Cl32 Cl 0.75493(14) 0.2544(2) 0.08510(10) 0.1465(10) Uani 1 1 d . . .
C03 C 0.7047(4) 0.2235(6) 0.1165(4) 0.120(3) Uiso 1 1 d . . .
H03A H 0.7072 0.2676 0.1409 0.144 Uiso 1 1 calc R . .
H03B H 0.6624 0.2211 0.0937 0.144 Uiso 1 1 calc R . .

loop_
_atom_site_aniso_label
_atom_site_aniso_U_11
_atom_site_aniso_U_22
_atom_site_aniso_U_33
_atom_site_aniso_U_23
_atom_site_aniso_U_13
_atom_site_aniso_U_12
Ru1 0.01480(12) 0.01566(13) 0.01726(12) -0.00182(10) 0.00936(10) -0.00099(10)
Ru2 0.01447(12) 0.01571(13) 0.01400(12) 0.00003(10) 0.00673(9) -0.00006(10)
C1 0.0210(16) 0.0168(16) 0.0139(15) -0.0021(12) 0.0063(13) -0.0029(13)
O1 0.0250(12) 0.0263(14) 0.0287(14) -0.0039(11) 0.0173(11) -0.0043(11)
P1 0.0190(4) 0.0170(4) 0.0203(4) -0.0022(3) 0.0124(3) -0.0016(3)
C111 0.0312(18) 0.0135(16) 0.0211(17) 0.0001(13) 0.0144(15) -0.0016(14)
C112 0.0319(19) 0.0160(17) 0.0248(18) 0.0002(14) 0.0161(15) -0.0049(15)
C113 0.042(2) 0.026(2) 0.0238(19) -0.0007(15) 0.0149(17) -0.0104(18)
C114 0.050(2) 0.0178(18) 0.0241(19) -0.0027(14) 0.0189(18) -0.0069(17)
C115 0.047(2) 0.0181(18) 0.030(2) 0.0020(15) 0.0271(18) 0.0056(17)
C116 0.0322(19) 0.0170(17) 0.0287(19) 0.0009(14) 0.0191(16) 0.0022(15)
C121 0.0176(15) 0.0195(18) 0.0286(18) -0.0025(14) 0.0160(14) 0.0002(13)
C122 0.0226(17) 0.0221(18) 0.0291(18) 0.0001(15) 0.0125(15) -0.0017(15)
C123 0.031(2) 0.0208(19) 0.040(2) 0.0054(17) 0.0184(18) -0.0002(16)
C124 0.032(2) 0.020(2) 0.057(3) 0.0038(19) 0.019(2) -0.0048(17)
C125 0.0288(19) 0.026(2) 0.039(2) -0.0073(17) 0.0150(18) -0.0071(16)
C126 0.0272(18) 0.0231(19) 0.032(2) -0.0024(16) 0.0171(16) -0.0030(16)
C131 0.0233(17) 0.0215(18) 0.0237(17) 0.0008(14) 0.0171(15) 0.0019(14)
C132 0.0309(19) 0.0235(19) 0.0269(19) -0.0002(15) 0.0179(16) 0.0030(16)
C133 0.048(2) 0.024(2) 0.036(2) 0.0009(17) 0.029(2) 0.0105(18)
C134 0.037(2) 0.044(3) 0.036(2) 0.008(2) 0.0185(19) 0.020(2)
C135 0.0239(19) 0.047(3) 0.032(2) 0.0052(19) 0.0125(17) 0.0083(18)
C136 0.0245(18) 0.028(2) 0.0286(19) -0.0010(16) 0.0170(16) 0.0004(15)
P2 0.0173(4) 0.0235(5) 0.0169(4) -0.0038(3) 0.0086(3) -0.0007(4)
C211 0.0225(16) 0.0242(18) 0.0201(16) -0.0021(14) 0.0111(14) -0.0004(15)
C212 0.0282(18) 0.031(2) 0.0184(17) -0.0049(15) 0.0117(15) -0.0034(16)
C213 0.035(2) 0.033(2) 0.0201(18) -0.0097(15) 0.0151(16) -0.0035(17)
C214 0.036(2) 0.041(2) 0.030(2) -0.0060(18) 0.0241(18) -0.0021(19)
C215 0.0267(18) 0.036(2) 0.0272(19) -0.0025(17) 0.0175(16) -0.0057(17)
C216 0.0263(18) 0.028(2) 0.0233(18) -0.0057(15) 0.0154(15) -0.0023(15)
C221 0.0190(16) 0.043(2) 0.0175(17) -0.0104(16) 0.0084(14) -0.0066(16)
C222 0.0246(19) 0.056(3) 0.0238(19) -0.0120(19) 0.0084(16) -0.0029(19)
C223 0.027(2) 0.083(4) 0.039(3) -0.018(3) 0.013(2) -0.009(2)
C224 0.035(2) 0.091(5) 0.041(3) -0.034(3) 0.014(2) -0.033(3)
C225 0.048(3) 0.052(3) 0.037(2) -0.023(2) 0.024(2) -0.024(2)
C226 0.034(2) 0.042(3) 0.0257(19) -0.0101(18) 0.0146(17) -0.0102(19)
C231 0.0182(16) 0.033(2) 0.0180(16) 0.0012(15) 0.0057(14) 0.0027(15)
C232 0.0170(16) 0.033(2) 0.0200(17) -0.0001(15) 0.0086(14) -0.0014(15)
C233 0.0240(18) 0.031(2) 0.0276(19) 0.0000(16) 0.0093(16) 0.0043(16)
C234 0.034(2) 0.036(2) 0.031(2) 0.0122(18) 0.0074(18) 0.0073(19)
C235 0.056(3) 0.045(3) 0.024(2) 0.0121(19) 0.019(2) 0.014(2)
C236 0.043(2) 0.043(3) 0.0209(19) 0.0060(17) 0.0146(18) 0.016(2)
C11 0.0131(14) 0.0244(18) 0.0133(15) 0.0002(13) 0.0081(12) 0.0032(13)
C12 0.0161(15) 0.0199(17) 0.0141(15) 0.0010(12) 0.0073(12) 0.0011(13)
C141 0.0214(16) 0.0136(16) 0.0198(16) -0.0027(12) 0.0124(13) -0.0050(13)
C142 0.0186(16) 0.0202(17) 0.0211(17) 0.0009(13) 0.0100(14) -0.0014(13)
C143 0.0185(16) 0.0262(19) 0.0309(19) -0.0045(15) 0.0144(15) -0.0015(14)
C144 0.0318(19) 0.026(2) 0.030(2) -0.0082(16) 0.0205(17) -0.0086(16)
C145 0.0324(19) 0.029(2) 0.0261(19) 0.0061(16) 0.0182(16) -0.0013(16)
C146 0.0220(17) 0.026(2) 0.0236(18) -0.0001(14) 0.0123(15) 0.0011(15)
C147 0.039(2) 0.044(3) 0.038(2) -0.008(2) 0.029(2) -0.012(2)
P3 0.0213(4) 0.0164(4) 0.0166(4) 0.0000(3) 0.0063(3) 0.0000(3)
C311 0.0290(18) 0.0145(17) 0.0227(17) 0.0043(13) 0.0058(15) -0.0051(14)
C312 0.038(2) 0.025(2) 0.031(2) 0.0015(17) 0.0001(18) 0.0017(18)
C313 0.045(3) 0.035(3) 0.046(3) 0.007(2) -0.007(2) 0.008(2)
C314 0.054(3) 0.045(3) 0.028(2) 0.011(2) -0.011(2) -0.008(2)
C315 0.052(3) 0.044(3) 0.0205(19) 0.0022(18) 0.0071(19) -0.018(2)
C316 0.033(2) 0.027(2) 0.0208(18) 0.0029(15) 0.0069(16) -0.0078(16)
C321 0.0267(18) 0.0189(18) 0.0235(18) -0.0014(14) 0.0087(15) 0.0048(14)
C322 0.035(2) 0.036(2) 0.040(2) -0.0148(19) 0.0174(19) -0.0029(19)
C323 0.050(3) 0.046(3) 0.064(3) -0.033(3) 0.025(3) -0.007(2)
C324 0.051(3) 0.035(3) 0.048(3) -0.015(2) 0.020(2) 0.010(2)
C325 0.036(2) 0.038(2) 0.036(2) -0.0047(19) 0.0169(19) 0.0109(19)
C326 0.0258(18) 0.025(2) 0.033(2) -0.0055(16) 0.0118(16) 0.0051(16)
C331 0.0316(19) 0.0193(18) 0.0232(18) -0.0032(14) 0.0133(16) -0.0051(15)
C332 0.0265(18) 0.026(2) 0.0272(19) -0.0012(15) 0.0132(16) -0.0055(15)
C333 0.028(2) 0.038(2) 0.038(2) -0.0049(19) 0.0145(18) -0.0097(18)
C334 0.047(3) 0.053(3) 0.037(2) -0.009(2) 0.024(2) -0.027(2)
C335 0.057(3) 0.038(3) 0.037(2) 0.007(2) 0.021(2) -0.016(2)
C336 0.042(2) 0.031(2) 0.030(2) 0.0035(17) 0.0104(18) -0.0131(19)
P4 0.0156(4) 0.0216(4) 0.0145(4) 0.0000(3) 0.0077(3) -0.0001(3)
C411 0.0161(15) 0.0240(18) 0.0211(17) 0.0053(14) 0.0052(13) -0.0013(14)
C412 0.0193(16) 0.0229(19) 0.0290(19) 0.0047(15) 0.0088(15) -0.0007(14)
C413 0.0251(19) 0.0214(19) 0.043(2) 0.0005(17) 0.0093(17) 0.0005(16)
C414 0.030(2) 0.024(2) 0.060(3) 0.012(2) 0.004(2) 0.0051(18)
C415 0.038(2) 0.040(3) 0.036(2) 0.017(2) 0.004(2) -0.003(2)
C416 0.0253(19) 0.034(2) 0.0230(19) 0.0088(16) 0.0016(15) -0.0031(16)
C421 0.0230(17) 0.0207(17) 0.0162(16) 0.0000(13) 0.0079(13) -0.0002(14)
C422 0.0200(16) 0.0254(19) 0.0191(16) -0.0004(14) 0.0050(13) 0.0016(15)
C423 0.0175(16) 0.032(2) 0.031(2) -0.0022(17) 0.0070(15) -0.0014(15)
C424 0.0236(19) 0.040(3) 0.041(2) -0.0101(19) 0.0060(18) -0.0104(18)
C425 0.043(2) 0.036(3) 0.046(3) -0.023(2) 0.021(2) -0.013(2)
C426 0.031(2) 0.033(2) 0.031(2) -0.0090(17) 0.0157(17) 0.0012(17)
C431 0.0187(15) 0.038(2) 0.0151(15) 0.0008(15) 0.0085(13) -0.0013(15)
C432 0.0275(19) 0.042(2) 0.0223(18) -0.0034(17) 0.0138(16) -0.0080(17)
C433 0.031(2) 0.059(3) 0.025(2) -0.0057(19) 0.0200(17) -0.016(2)
C434 0.028(2) 0.078(4) 0.029(2) -0.005(2) 0.0199(18) 0.007(2)
C435 0.037(2) 0.055(3) 0.040(2) 0.002(2) 0.025(2) 0.019(2)
C436 0.032(2) 0.044(3) 0.029(2) 0.0091(18) 0.0186(17) 0.0165(19)
C101 0.0176(16) 0.024(2) 0.033(2) 0.0038(16) 0.0042(15) 0.0045(15)
C102 0.0300(19) 0.0195(18) 0.0282(19) 0.0068(14) 0.0160(16) 0.0086(15)
C103 0.0259(18) 0.0135(16) 0.032(2) -0.0007(14) 0.0130(16) 0.0012(14)
C104 0.0298(18) 0.0190(18) 0.0323(19) -0.0015(15) 0.0181(16) 0.0088(15)
C105 0.0194(16) 0.0240(19) 0.038(2) 0.0048(16) 0.0171(16) 0.0064(15)
C201 0.0123(14) 0.0173(16) 0.0165(15) -0.0013(12) 0.0057(12) -0.0023(12)
C202 0.0143(14) 0.0181(17) 0.0216(16) -0.0013(13) 0.0096(13) -0.0039(13)
C203 0.0186(16) 0.0228(18) 0.0247(17) -0.0059(14) 0.0122(14) -0.0020(14)
C204 0.0127(14) 0.0215(18) 0.0263(18) -0.0040(14) 0.0050(13) 0.0005(13)
C205 0.0166(15) 0.0227(17) 0.0169(16) -0.0006(13) 0.0044(13) -0.0013(13)
C301 0.138(7) 0.069(5) 0.064(4) 0.003(4) 0.008(5) 0.042(5)
C302 0.161(7) 0.053(4) 0.049(4) 0.004(3) 0.037(4) 0.005(4)
C303 0.165(8) 0.049(4) 0.058(4) -0.013(3) 0.055(5) -0.006(4)
C304 0.060(3) 0.049(3) 0.047(3) 0.001(3) 0.006(3) -0.002(3)
C305 0.124(6) 0.128(7) 0.031(3) -0.002(4) 0.020(4) 0.043(5)
C306 0.263(13) 0.136(8) 0.056(5) -0.020(5) 0.007(6) 0.148(9)
C401 0.072(4) 0.039(3) 0.055(3) 0.004(2) 0.039(3) -0.004(3)
C402 0.044(3) 0.065(4) 0.050(3) 0.017(3) 0.023(2) -0.010(3)
C403 0.057(3) 0.044(3) 0.065(3) 0.024(3) 0.042(3) 0.021(2)
C501 0.076(9) 0.063(9) 0.078(11) -0.003(9) -0.006(8) -0.007(7)
C502 0.073(9) 0.097(10) 0.068(10) 0.011(8) 0.023(8) -0.036(7)
C503 0.074(9) 0.086(9) 0.045(7) -0.005(6) 0.021(6) -0.021(7)
C504 0.068(7) 0.043(6) 0.073(7) 0.011(5) 0.000(6) -0.003(5)
C505 0.102(9) 0.058(7) 0.093(8) 0.036(7) 0.014(7) -0.007(7)
C506 0.099(10) 0.060(8) 0.067(8) 0.014(7) -0.009(7) 0.017(7)
C601 0.081(8) 0.091(10) 0.045(7) -0.005(7) 0.025(6) 0.040(7)
C602 0.088(10) 0.113(12) 0.041(7) -0.020(8) 0.003(7) 0.020(10)
C603 0.082(9) 0.135(13) 0.076(9) -0.012(10) -0.014(8) -0.011(10)
C604 0.107(10) 0.173(13) 0.127(11) 0.035(12) 0.026(9) -0.044(10)
C605 0.145(11) 0.186(13) 0.089(9) 0.042(10) 0.064(8) -0.012(12)
C606 0.105(9) 0.113(12) 0.039(6) 0.013(8) 0.024(7) 0.017(10)
C801 0.095(9) 0.187(16) 0.176(15) -0.010(12) 0.041(10) 0.051(10)
C802 0.021(5) 0.28(3) 0.147(15) 0.024(19) 0.003(7) -0.011(10)
C803 0.060(6) 0.146(12) 0.104(9) 0.071(9) 0.001(6) -0.028(7)
C804 0.072(6) 0.099(9) 0.118(9) 0.022(7) 0.022(6) -0.015(6)
C805 0.090(13) 0.093(15) 0.15(2) 0.063(13) 0.063(12) 0.004(9)
C806 0.074(7) 0.082(8) 0.091(8) 0.019(6) 0.005(6) 0.000(6)
As1 0.02069(19) 0.0430(3) 0.0316(2) -0.00953(19) 0.01053(17) 0.00007(18)
F11 0.0381(15) 0.129(3) 0.0479(18) -0.0063(19) 0.0115(14) 0.0033(18)
F12 0.0345(15) 0.127(3) 0.0542(19) -0.003(2) 0.0113(14) 0.0100(18)
As2 0.0319(2) 0.01848(19) 0.0338(2) 0.00115(15) 0.01968(17) 0.00528(15)
F21 0.0352(13) 0.0443(15) 0.0457(15) 0.0156(12) 0.0191(11) 0.0158(12)
F22 0.0435(13) 0.0259(12) 0.0449(14) 0.0034(10) 0.0293(12) 0.0036(10)
F23 0.0336(13) 0.0426(15) 0.0495(15) 0.0143(12) 0.0151(12) 0.0012(11)
F24 0.0385(13) 0.0387(14) 0.0416(14) 0.0063(11) 0.0275(11) 0.0063(11)
F25 0.0777(19) 0.0283(14) 0.0446(15) -0.0104(12) 0.0315(14) -0.0070(13)
F26 0.0544(15) 0.0190(12) 0.0486(15) -0.0036(10) 0.0302(13) -0.0015(11)
Cl11 0.0374(6) 0.0676(8) 0.0283(5) 0.0027(5) 0.0031(4) -0.0036(6)
Cl12 0.0844(10) 0.0478(8) 0.0443(7) -0.0143(6) 0.0265(7) -0.0155(7)
C01 0.045(3) 0.052(3) 0.033(2) -0.005(2) 0.012(2) 0.000(2)
Cl21 0.108(10) 0.178(16) 0.205(19) -0.132(16) 0.110(12) -0.100(11)
Cl22 0.034(5) 0.072(8) 0.044(4) 0.004(5) 0.005(3) -0.010(4)
Cl31 0.0681(12) 0.281(4) 0.0959(16) 0.032(2) 0.0235(11) -0.0493(18)
Cl32 0.161(2) 0.154(3) 0.132(2) 0.0315(19) 0.062(2) 0.034(2)

loop_
_atom_type_symbol
_atom_type_description
_atom_type_scat_dispersion_real
_atom_type_scat_dispersion_imag
_atom_type_scat_source
C C 0.0033 0.0016 'International Tables Vol C Tables 4.2.6.8 and 6.1.1.4'
H H 0 0 'International Tables Vol C Tables 4.2.6.8 and 6.1.1.4'
F F 0.0171 0.0103 'International Tables Vol C Tables 4.2.6.8 and 6.1.1.4'
P P 0.1023 0.0942 'International Tables Vol C Tables 4.2.6.8 and 6.1.1.4'
As As 0.0499 2.0058 'International Tables Vol C Tables 4.2.6.8 and 6.1.1.4'
Ru Ru -1.2594 0.8363 'International Tables Vol C Tables 4.2.6.8 and 6.1.1.4'
Cl Cl 0.1484 0.1585 'International Tables Vol C Tables 4.2.6.8 and 6.1.1.4'
O O 0.0106 0.006 'International Tables Vol C Tables 4.2.6.8 and 6.1.1.4'

loop_
_geom_angle_atom_site_label_1
_geom_angle_atom_site_label_2
_geom_angle_atom_site_label_3
_geom_angle
_geom_angle_site_symmetry_1
C11 Ru1 C102 126.66(14) .
C11 Ru1 C101 98.91(14) .
C102 Ru1 C101 36.59(13) .
C11 Ru1 C105 103.59(14) .
C102 Ru1 C105 60.57(13) .
C101 Ru1 C105 36.49(14) .
C11 Ru1 C104 135.49(13) .
C102 Ru1 C104 59.85(13) .
C101 Ru1 C104 60.07(14) .
C105 Ru1 C104 35.70(13) .
C11 Ru1 C103 159.55(13) .
C102 Ru1 C103 36.17(13) .
C101 Ru1 C103 60.65(14) .
C105 Ru1 C103 60.20(13) .
C104 Ru1 C103 35.81(12) .
C11 Ru1 P1 95.20(9) .
C102 Ru1 P1 85.11(9) .
C101 Ru1 P1 112.79(10) .
C105 Ru1 P1 145.63(10) .
C104 Ru1 P1 128.52(10) .
C103 Ru1 P1 93.76(9) .
C11 Ru1 P2 88.87(10) .
C102 Ru1 P2 143.23(10) .
C101 Ru1 P2 142.84(10) .
C105 Ru1 P2 106.35(10) .
C104 Ru1 P2 89.13(10) .
C103 Ru1 P2 107.06(10) .
P1 Ru1 P2 102.49(3) .
C1 Ru2 C202 119.87(13) .
C1 Ru2 C205 107.89(13) .
C202 Ru2 C205 61.66(12) .
C1 Ru2 C203 156.98(14) .
C202 Ru2 C203 37.45(12) .
C205 Ru2 C203 61.55(12) .
C1 Ru2 C204 143.57(13) .
C202 Ru2 C204 61.23(13) .
C205 Ru2 C204 37.28(12) .
C203 Ru2 C204 35.91(13) .
C1 Ru2 C201 97.33(13) .
C202 Ru2 C201 36.92(11) .
C205 Ru2 C201 36.51(12) .
C203 Ru2 C201 61.64(12) .
C204 Ru2 C201 61.15(12) .
C1 Ru2 P4 88.61(10) .
C202 Ru2 P4 88.67(9) .
C205 Ru2 P4 150.19(9) .
C203 Ru2 P4 93.64(9) .
C204 Ru2 P4 126.98(9) .
C201 Ru2 P4 118.75(8) .
C1 Ru2 P3 88.16(11) .
C202 Ru2 P3 149.51(9) .
C205 Ru2 P3 100.39(9) .
C203 Ru2 P3 113.23(9) .
C204 Ru2 P3 89.33(10) .
C201 Ru2 P3 136.04(8) .
P4 Ru2 P3 104.90(3) .
O1 C1 Ru2 178.0(3) .
C121 P1 C111 103.62(16) .
C121 P1 C131 106.33(16) .
C111 P1 C131 100.60(16) .
C121 P1 Ru1 109.97(11) .
C111 P1 Ru1 112.38(12) .
C131 P1 Ru1 122.13(11) .
C112 C111 C116 119.0(3) .
C112 C111 P1 121.9(3) .
C116 C111 P1 119.1(3) .
C113 C112 C111 120.5(3) .
C113 C112 H112 119.8 .
C111 C112 H112 119.8 .
C114 C113 C112 119.9(4) .
C114 C113 H113 120.1 .
C112 C113 H113 120.1 .
C113 C114 C115 119.7(3) .
C113 C114 H114 120.1 .
C115 C114 H114 120.1 .
C116 C115 C114 121.0(3) .
C116 C115 H115 119.5 .
C114 C115 H115 119.5 .
C115 C116 C111 120.0(4) .
C115 C116 H116 120 .
C111 C116 H116 120 .
C126 C121 C122 118.8(3) .
C126 C121 P1 119.7(3) .
C122 C121 P1 121.4(3) .
C123 C122 C121 121.0(4) .
C123 C122 H122 119.5 .
C121 C122 H122 119.5 .
C122 C123 C124 120.0(4) .
C122 C123 H123 120 .
C124 C123 H123 120 .
C125 C124 C123 119.2(4) .
C125 C124 H124 120.4 .
C123 C124 H124 120.4 .
C126 C125 C124 120.8(4) .
C126 C125 H125 119.6 .
C124 C125 H125 119.6 .
C125 C126 C121 120.2(4) .
C125 C126 H126 119.9 .
C121 C126 H126 119.9 .
C136 C131 C132 118.4(3) .
C136 C131 P1 123.9(3) .
C132 C131 P1 117.6(3) .
C133 C132 C131 120.8(4) .
C133 C132 H132 119.6 .
C131 C132 H132 119.6 .
C132 C133 C134 120.1(4) .
C132 C133 H133 120 .
C134 C133 H133 120 .
C133 C134 C135 119.6(4) .
C133 C134 H134 120.2 .
C135 C134 H134 120.2 .
C136 C135 C134 120.4(4) .
C136 C135 H135 119.8 .
C134 C135 H135 119.8 .
C135 C136 C131 120.6(4) .
C135 C136 H136 119.7 .
C131 C136 H136 119.7 .
C221 P2 C231 104.02(18) .
C221 P2 C211 103.03(16) .
C231 P2 C211 100.73(16) .
C221 P2 Ru1 114.17(13) .
C231 P2 Ru1 121.53(12) .
C211 P2 Ru1 111.10(12) .
C216 C211 C212 119.2(3) .
C216 C211 P2 118.3(3) .
C212 C211 P2 122.3(3) .
C213 C212 C211 119.9(3) .
C213 C212 H212 120 .
C211 C212 H212 120 .
C212 C213 C214 120.8(3) .
C212 C213 H213 119.6 .
C214 C213 H213 119.6 .
C213 C214 C215 119.8(3) .
C213 C214 H214 120.1 .
C215 C214 H214 120.1 .
C214 C215 C216 119.7(3) .
C214 C215 H215 120.2 .
C216 C215 H215 120.2 .
C211 C216 C215 120.6(3) .
C211 C216 H216 119.7 .
C215 C216 H216 119.7 .
C222 C221 C226 119.2(4) .
C222 C221 P2 121.3(3) .
C226 C221 P2 119.4(3) .
C221 C222 C223 120.2(5) .
C221 C222 H222 119.9 .
C223 C222 H222 119.9 .
C222 C223 C224 119.6(5) .
C222 C223 H223 120.2 .
C224 C223 H223 120.2 .
C225 C224 C223 120.5(4) .
C225 C224 H224 119.7 .
C223 C224 H224 119.7 .
C226 C225 C224 119.6(5) .
C226 C225 H225 120.2 .
C224 C225 H225 120.2 .
C225 C226 C221 120.9(4) .
C225 C226 H226 119.6 .
C221 C226 H226 119.6 .
C232 C231 C236 118.2(4) .
C232 C231 P2 121.1(3) .
C236 C231 P2 120.7(3) .
C231 C232 C233 121.2(3) .
C231 C232 H232 119.4 .
C233 C232 H232 119.4 .
C234 C233 C232 120.0(4) .
C234 C233 H233 120 .
C232 C233 H233 120 .
C235 C234 C233 119.5(4) .
C235 C234 H234 120.3 .
C233 C234 H234 120.3 .
C234 C235 C236 121.1(4) .
C234 C235 H235 119.5 .
C236 C235 H235 119.5 .
C235 C236 C231 120.0(4) .
C235 C236 H236 120 .
C231 C236 H236 120 .
C12 C11 Ru1 173.0(3) .
C11 C12 C201 123.4(3) .
C11 C12 C141 115.4(3) .
C201 C12 C141 120.9(3) .
C142 C141 C146 118.9(3) .
C142 C141 C12 120.1(3) .
C146 C141 C12 120.9(3) .
C143 C142 C141 120.8(3) .
C143 C142 H142 119.6 .
C141 C142 H142 119.6 .
C142 C143 C144 120.6(3) .
C142 C143 H143 119.7 .
C144 C143 H143 119.7 .
C143 C144 C145 118.6(3) .
C143 C144 C147 121.0(4) .
C145 C144 C147 120.4(4) .
C146 C145 C144 120.6(3) .
C146 C145 H145 119.7 .
C144 C145 H145 119.7 .
C145 C146 C141 120.4(3) .
C145 C146 H146 119.8 .
C141 C146 H146 119.8 .
C144 C147 H14A 109.5 .
C144 C147 H14B 109.5 .
H14A C147 H14B 109.5 .
C144 C147 H14C 109.5 .
H14A C147 H14C 109.5 .
H14B C147 H14C 109.5 .
C321 P3 C331 103.02(17) .
C321 P3 C311 103.77(17) .
C331 P3 C311 101.06(17) .
C321 P3 Ru2 119.38(12) .
C331 P3 Ru2 119.96(13) .
C311 P3 Ru2 107.10(12) .
C312 C311 C316 119.5(4) .
C312 C311 P3 123.3(3) .
C316 C311 P3 117.3(3) .
C311 C312 C313 119.6(4) .
C311 C312 H312 120.2 .
C313 C312 H312 120.2 .
C314 C313 C312 120.5(4) .
C314 C313 H313 119.8 .
C312 C313 H313 119.8 .
C315 C314 C313 120.7(4) .
C315 C314 H314 119.7 .
C313 C314 H314 119.7 .
C314 C315 C316 119.8(4) .
C314 C315 H315 120.1 .
C316 C315 H315 120.1 .
C311 C316 C315 120.0(4) .
C311 C316 H316 120 .
C315 C316 H316 120 .
C322 C321 C326 119.0(3) .
C322 C321 P3 121.6(3) .
C326 C321 P3 119.4(3) .
C321 C322 C323 120.4(4) .
C321 C322 H322 119.8 .
C323 C322 H322 119.8 .
C324 C323 C322 120.2(4) .
C324 C323 H323 119.9 .
C322 C323 H323 119.9 .
C323 C324 C325 119.6(4) .
C323 C324 H324 120.2 .
C325 C324 H324 120.2 .
C326 C325 C324 121.3(4) .
C326 C325 H325 119.3 .
C324 C325 H325 119.3 .
C325 C326 C321 119.6(4) .
C325 C326 H326 120.2 .
C321 C326 H326 120.2 .
C332 C331 C336 118.2(4) .
C332 C331 P3 120.3(3) .
C336 C331 P3 121.4(3) .
C333 C332 C331 120.2(4) .
C333 C332 H332 119.9 .
C331 C332 H332 119.9 .
C332 C333 C334 120.7(4) .
C332 C333 H333 119.6 .
C334 C333 H333 119.6 .
C335 C334 C333 119.5(4) .
C335 C334 H334 120.3 .
C333 C334 H334 120.3 .
C334 C335 C336 120.0(4) .
C334 C335 H335 120 .
C336 C335 H335 120 .
C331 C336 C335 121.4(4) .
C331 C336 H336 119.3 .
C335 C336 H336 119.3 .
C431 P4 C421 104.72(16) .
C431 P4 C411 105.39(17) .
C421 P4 C411 97.96(16) .
C431 P4 Ru2 112.45(11) .
C421 P4 Ru2 121.89(11) .
C411 P4 Ru2 112.47(12) .
C412 C411 C416 118.3(3) .
C412 C411 P4 122.0(3) .
C416 C411 P4 119.3(3) .
C413 C412 C411 120.9(4) .
C413 C412 H412 119.6 .
C411 C412 H412 119.6 .
C412 C413 C414 119.8(4) .
C412 C413 H413 120.1 .
C414 C413 H413 120.1 .
C415 C414 C413 120.2(4) .
C415 C414 H414 119.9 .
C413 C414 H414 119.9 .
C414 C415 C416 120.6(4) .
C414 C415 H415 119.7 .
C416 C415 H415 119.7 .
C415 C416 C411 120.2(4) .
C415 C416 H416 119.9 .
C411 C416 H416 119.9 .
C422 C421 C426 118.2(3) .
C422 C421 P4 117.9(3) .
C426 C421 P4 123.8(3) .
C423 C422 C421 121.1(4) .
C423 C422 H422 119.5 .
C421 C422 H422 119.5 .
C422 C423 C424 120.1(4) .
C422 C423 H423 119.9 .
C424 C423 H423 119.9 .
C425 C424 C423 119.5(4) .
C425 C424 H424 120.2 .
C423 C424 H424 120.2 .
C424 C425 C426 121.0(4) .
C424 C425 H425 119.5 .
C426 C425 H425 119.5 .
C425 C426 C421 120.0(4) .
C425 C426 H426 120 .
C421 C426 H426 120 .
C436 C431 C432 119.3(3) .
C436 C431 P4 118.0(3) .
C432 C431 P4 122.7(3) .
C431 C432 C433 119.5(4) .
C431 C432 H432 120.2 .
C433 C432 H432 120.2 .
C434 C433 C432 120.6(4) .
C434 C433 H433 119.7 .
C432 C433 H433 119.7 .
C433 C434 C435 120.5(4) .
C433 C434 H434 119.8 .
C435 C434 H434 119.8 .
C434 C435 C436 119.1(4) .
C434 C435 H435 120.4 .
C436 C435 H435 120.4 .
C431 C436 C435 121.0(4) .
C431 C436 H436 119.5 .
C435 C436 H436 119.5 .
C105 C101 C102 107.1(3) .
C105 C101 Ru1 71.8(2) .
C102 C101 Ru1 71.6(2) .
C105 C101 H101 126.5 .
C102 C101 H101 126.5 .
Ru1 C101 H101 121.9 .
C103 C102 C101 108.6(3) .
C103 C102 Ru1 73.4(2) .
C101 C102 Ru1 71.8(2) .
C103 C102 H102 125.7 .
C101 C102 H102 125.7 .
Ru1 C102 H102 120.8 .
C104 C103 C102 106.6(3) .
C104 C103 Ru1 71.1(2) .
C102 C103 Ru1 70.4(2) .
C104 C103 H103 126.7 .
C102 C103 H103 126.7 .
Ru1 C103 H103 123.4 .
C105 C104 C103 109.8(3) .
C105 C104 Ru1 71.7(2) .
C103 C104 Ru1 73.1(2) .
C105 C104 H104 125.1 .
C103 C104 H104 125.1 .
Ru1 C104 H104 121.7 .
C104 C105 C101 107.9(3) .
C104 C105 Ru1 72.60(19) .
C101 C105 Ru1 71.7(2) .
C104 C105 H105 126 .
C101 C105 H105 126 .
Ru1 C105 H105 121.4 .
C205 C201 C202 107.5(3) .
C205 C201 C12 125.4(3) .
C202 C201 C12 127.0(3) .
C205 C201 Ru2 70.60(18) .
C202 C201 Ru2 69.81(18) .
C12 C201 Ru2 127.2(2) .
C201 C202 C203 108.0(3) .
C201 C202 Ru2 73.27(18) .
C203 C202 Ru2 72.03(19) .
C201 C202 H202 126 .
C203 C202 H202 126 .
Ru2 C202 H202 120.5 .
C204 C203 C202 107.9(3) .
C204 C203 Ru2 72.44(19) .
C202 C203 Ru2 70.52(17) .
C204 C203 H203 126.1 .
C202 C203 H203 126.1 .
Ru2 C203 H203 122.6 .
C203 C204 C205 108.7(3) .
C203 C204 Ru2 71.65(19) .
C205 C204 Ru2 70.82(18) .
C203 C204 H204 125.6 .
C205 C204 H204 125.6 .
Ru2 C204 H204 123.5 .
C201 C205 C204 107.7(3) .
C201 C205 Ru2 72.89(18) .
C204 C205 Ru2 71.90(18) .
C201 C205 H205 126.1 .
C204 C205 H205 126.1 .
Ru2 C205 H205 120.9 .
C302 C301 C306 118.5(6) .
C302 C301 H301 120.8 .
C306 C301 H301 120.8 .
C303 C302 C301 119.7(6) .
C303 C302 H302 120.1 .
C301 C302 H302 120.1 .
C302 C303 C304 122.7(6) .
C302 C303 H303 118.6 .
C304 C303 H303 118.6 .
C303 C304 C305 116.9(6) .
C303 C304 H304 121.6 .
C305 C304 H304 121.6 .
C306 C305 C304 120.4(6) .
C306 C305 H305 119.8 .
C304 C305 H305 119.8 .
C305 C306 C301 121.3(6) .
C305 C306 H306 119.4 .
C301 C306 H306 119.4 .
C403 C401 C402 120.2(5) 3
C403 C401 H401 119.9 3
C402 C401 H401 119.9 .
C403 C402 C401 120.2(5) .
C403 C402 H402 119.9 .
C401 C402 H402 119.9 .
C401 C403 C402 119.6(5) 3
C401 C403 H403 120.2 3
C402 C403 H403 120.2 .
C506 C501 C502 120.9(12) .
C506 C501 H501 119.5 .
C502 C501 H501 119.5 .
C503 C502 C501 118.9(12) .
C503 C502 H502 120.5 .
C501 C502 H502 120.5 .
C502 C503 C504 119.7(12) .
C502 C503 H503 120.1 .
C504 C503 H503 120.1 .
C503 C504 C505 122.0(11) .
C503 C504 H504 119 .
C505 C504 H504 119 .
C504 C505 C506 120.0(11) .
C504 C505 H505 120 .
C506 C505 H505 120 .
C501 C506 C505 118.4(12) .
C501 C506 H506 120.8 .
C505 C506 H506 120.8 .
C606 C601 C602 122.1(14) .
C606 C601 H601 118.9 .
C602 C601 H601 118.9 .
C603 C602 C601 117.7(14) .
C603 C602 H602 121.1 .
C601 C602 H602 121.1 .
C602 C603 C604 122.7(14) .
C602 C603 H603 118.6 .
C604 C603 H603 118.6 .
C603 C604 C605 117.9(14) .
C603 C604 H604 121 .
C605 C604 H604 121 .
C606 C605 C604 121.3(13) .
C606 C605 H605 119.3 .
C604 C605 H605 119.3 .
C601 C606 C605 118.0(13) .
C601 C606 H606 121 .
C605 C606 H606 121 .
C806 C801 C802 123.7(11) .
C806 C801 H801 118.1 .
C802 C801 H801 118.1 .
C803 C802 C801 119.6(11) .
C803 C802 H802 120.2 .
C801 C802 H802 120.2 .
C804 C803 C802 118.4(11) .
C804 C803 H803 120.8 .
C802 C803 H803 120.8 .
C803 C804 C805 120.8(12) .
C803 C804 H804 119.6 .
C805 C804 H804 119.6 .
C806 C805 C804 123.1(14) .
C806 C805 H805 118.5 .
C804 C805 H805 118.5 .
C801 C806 C805 114.0(12) .
C801 C806 H806 123 .
C805 C806 H806 123 .
F18 As1 F19 82.1(5) .
F18 As1 F12 88.3(3) .
F14 As1 F12 97.5(3) .
F19 As1 F12 86.6(4) .
F18 As1 F10 170.5(5) .
F19 As1 F10 103.2(5) .
F12 As1 F10 84.2(3) .
F18 As1 F17 100.1(6) .
F19 As1 F17 177.6(6) .
F12 As1 F17 92.3(5) .
F10 As1 F17 74.5(6) .
F14 As1 F15 98.2(3) .
F12 As1 F15 95.7(2) .
F14 As1 F13 88.8(3) .
F12 As1 F13 91.5(2) .
F15 As1 F13 169.2(3) .
F18 As1 F11 89.6(3) .
F14 As1 F11 87.2(3) .
F19 As1 F11 97.6(4) .
F12 As1 F11 175.0(2) .
F10 As1 F11 97.4(3) .
F17 As1 F11 83.7(4) .
F15 As1 F11 85.6(2) .
F13 As1 F11 86.6(2) .
F14 As1 F16 173.8(3) .
F12 As1 F16 87.7(3) .
F15 As1 F16 84.8(3) .
F13 As1 F16 87.5(3) .
F11 As1 F16 87.6(3) .
F26 As2 F25 179.58(13) .
F26 As2 F22 89.73(11) .
F25 As2 F22 89.98(12) .
F26 As2 F21 89.93(13) .
F25 As2 F21 90.37(14) .
F22 As2 F21 90.53(11) .
F26 As2 F24 90.10(12) .
F25 As2 F24 90.20(12) .
F22 As2 F24 179.36(12) .
F21 As2 F24 90.09(11) .
F26 As2 F23 89.59(13) .
F25 As2 F23 90.11(14) .
F22 As2 F23 89.56(11) .
F21 As2 F23 179.51(15) .
F24 As2 F23 89.82(11) .
Cl11 C01 Cl12 110.5(2) .
Cl11 C01 H01A 109.6 .
Cl12 C01 H01A 109.6 .
Cl11 C01 H01B 109.6 .
Cl12 C01 H01B 109.6 .
H01A C01 H01B 108.1 .
Cl22 C02 Cl21 111(2) .
Cl22 C02 H02A 109.5 .
Cl21 C02 H02A 109.5 .
Cl22 C02 H02B 109.5 .
Cl21 C02 H02B 109.5 .
H02A C02 H02B 108.1 .
Cl31 C03 Cl32 110.0(5) .
Cl31 C03 H03A 109.7 .
Cl32 C03 H03A 109.7 .
Cl31 C03 H03B 109.7 .
Cl32 C03 H03B 109.7 .
H03A C03 H03B 108.2 .

loop_
_geom_bond_atom_site_label_1
_geom_bond_atom_site_label_2
_geom_bond_distance
_geom_bond_site_symmetry_2
Ru1 C11 1.844(3) .
Ru1 C102 2.258(4) .
Ru1 C101 2.260(3) .
Ru1 C105 2.261(3) .
Ru1 C104 2.272(3) .
Ru1 C103 2.297(4) .
Ru1 P1 2.3433(8) .
Ru1 P2 2.3469(9) .
Ru2 C1 1.871(3) .
Ru2 C202 2.238(3) .
Ru2 C205 2.254(3) .
Ru2 C203 2.258(3) .
Ru2 C204 2.268(3) .
Ru2 C201 2.284(3) .
Ru2 P4 2.3313(9) .
Ru2 P3 2.3608(10) .
C1 O1 1.142(4) .
P1 C121 1.823(4) .
P1 C111 1.831(3) .
P1 C131 1.835(4) .
C111 C112 1.392(5) .
C111 C116 1.395(5) .
C112 C113 1.390(5) .
C112 H112 0.95 .
C113 C114 1.378(5) .
C113 H113 0.95 .
C114 C115 1.382(6) .
C114 H114 0.95 .
C115 C116 1.373(5) .
C115 H115 0.95 .
C116 H116 0.95 .
C121 C126 1.400(5) .
C121 C122 1.400(5) .
C122 C123 1.373(5) .
C122 H122 0.95 .
C123 C124 1.410(6) .
C123 H123 0.95 .
C124 C125 1.385(6) .
C124 H124 0.95 .
C125 C126 1.386(5) .
C125 H125 0.95 .
C126 H126 0.95 .
C131 C136 1.383(5) .
C131 C132 1.404(5) .
C132 C133 1.370(5) .
C132 H132 0.95 .
C133 C134 1.379(6) .
C133 H133 0.95 .
C134 C135 1.388(6) .
C134 H134 0.95 .
C135 C136 1.376(5) .
C135 H135 0.95 .
C136 H136 0.95 .
P2 C221 1.830(4) .
P2 C231 1.832(4) .
P2 C211 1.835(3) .
C211 C216 1.377(5) .
C211 C212 1.401(5) .
C212 C213 1.374(5) .
C212 H212 0.95 .
C213 C214 1.376(5) .
C213 H213 0.95 .
C214 C215 1.384(5) .
C214 H214 0.95 .
C215 C216 1.391(5) .
C215 H215 0.95 .
C216 H216 0.95 .
C221 C222 1.385(5) .
C221 C226 1.400(6) .
C222 C223 1.392(6) .
C222 H222 0.95 .
C223 C224 1.394(8) .
C223 H223 0.95 .
C224 C225 1.381(7) .
C224 H224 0.95 .
C225 C226 1.376(6) .
C225 H225 0.95 .
C226 H226 0.95 .
C231 C232 1.379(5) .
C231 C236 1.401(5) .
C232 C233 1.388(5) .
C232 H232 0.95 .
C233 C234 1.380(5) .
C233 H233 0.95 .
C234 C235 1.368(6) .
C234 H234 0.95 .
C235 C236 1.383(6) .
C235 H235 0.95 .
C236 H236 0.95 .
C11 C12 1.329(5) .
C12 C201 1.477(4) .
C12 C141 1.503(4) .
C141 C142 1.387(5) .
C141 C146 1.390(5) .
C142 C143 1.386(4) .
C142 H142 0.95 .
C143 C144 1.390(5) .
C143 H143 0.95 .
C144 C145 1.398(5) .
C144 C147 1.505(5) .
C145 C146 1.390(5) .
C145 H145 0.95 .
C146 H146 0.95 .
C147 H14A 0.98 .
C147 H14B 0.98 .
C147 H14C 0.98 .
P3 C321 1.825(4) .
P3 C331 1.833(4) .
P3 C311 1.835(4) .
C311 C312 1.386(5) .
C311 C316 1.398(5) .
C312 C313 1.396(6) .
C312 H312 0.95 .
C313 C314 1.375(7) .
C313 H313 0.95 .
C314 C315 1.367(7) .
C314 H314 0.95 .
C315 C316 1.399(5) .
C315 H315 0.95 .
C316 H316 0.95 .
C321 C322 1.386(5) .
C321 C326 1.396(5) .
C322 C323 1.387(6) .
C322 H322 0.95 .
C323 C324 1.368(6) .
C323 H323 0.95 .
C324 C325 1.375(6) .
C324 H324 0.95 .
C325 C326 1.374(5) .
C325 H325 0.95 .
C326 H326 0.95 .
C331 C332 1.385(5) .
C331 C336 1.386(5) .
C332 C333 1.384(5) .
C332 H332 0.95 .
C333 C334 1.386(6) .
C333 H333 0.95 .
C334 C335 1.362(7) .
C334 H334 0.95 .
C335 C336 1.386(6) .
C335 H335 0.95 .
C336 H336 0.95 .
P4 C431 1.822(3) .
P4 C421 1.828(4) .
P4 C411 1.829(4) .
C411 C412 1.405(5) .
C411 C416 1.412(5) .
C412 C413 1.386(5) .
C412 H412 0.95 .
C413 C414 1.390(6) .
C413 H413 0.95 .
C414 C415 1.381(7) .
C414 H414 0.95 .
C415 C416 1.384(6) .
C415 H415 0.95 .
C416 H416 0.95 .
C421 C422 1.395(5) .
C421 C426 1.397(5) .
C422 C423 1.374(5) .
C422 H422 0.95 .
C423 C424 1.385(6) .
C423 H423 0.95 .
C424 C425 1.369(6) .
C424 H424 0.95 .
C425 C426 1.384(6) .
C425 H425 0.95 .
C426 H426 0.95 .
C431 C436 1.382(6) .
C431 C432 1.396(5) .
C432 C433 1.398(5) .
C432 H432 0.95 .
C433 C434 1.372(7) .
C433 H433 0.95 .
C434 C435 1.385(7) .
C434 H434 0.95 .
C435 C436 1.399(5) .
C435 H435 0.95 .
C436 H436 0.95 .
C101 C105 1.415(5) .
C101 C102 1.418(5) .
C101 H101 0.95 .
C102 C103 1.415(5) .
C102 H102 0.95 .
C103 C104 1.405(5) .
C103 H103 0.95 .
C104 C105 1.389(5) .
C104 H104 0.95 .
C105 H105 0.95 .
C201 C205 1.422(5) .
C201 C202 1.432(4) .
C202 C203 1.444(5) .
C202 H202 0.95 .
C203 C204 1.395(5) .
C203 H203 0.95 .
C204 C205 1.446(5) .
C204 H204 0.95 .
C205 H205 0.95 .
C301 C302 1.351(8) .
C301 C306 1.358(9) .
C301 H301 0.95 .
C302 C303 1.346(8) .
C302 H302 0.95 .
C303 C304 1.353(7) .
C303 H303 0.95 .
C304 C305 1.371(8) .
C304 H304 0.95 .
C305 C306 1.353(9) .
C305 H305 0.95 .
C306 H306 0.95 .
C401 C403 1.376(7) 3
C401 C402 1.378(7) .
C401 H401 0.95 .
C402 C403 1.379(8) .
C402 H402 0.95 .
C403 C401 1.376(7) 3
C403 H403 0.95 .
C501 C506 1.351(14) .
C501 C502 1.398(14) .
C501 H501 0.95 .
C502 C503 1.329(14) .
C502 H502 0.95 .
C503 C504 1.341(13) .
C503 H503 0.95 .
C504 C505 1.348(12) .
C504 H504 0.95 .
C505 C506 1.355(14) .
C505 H505 0.95 .
C506 H506 0.95 .
C601 C606 1.349(13) .
C601 C602 1.382(14) .
C601 H601 0.95 .
C602 C603 1.330(15) .
C602 H602 0.95 .
C603 C604 1.342(15) .
C603 H603 0.95 .
C604 C605 1.390(14) .
C604 H604 0.95 .
C605 C606 1.344(15) .
C605 H605 0.95 .
C606 H606 0.95 .
C801 C806 1.337(12) .
C801 C802 1.390(14) .
C801 H801 0.95 .
C802 C803 1.326(15) .
C802 H802 0.95 .
C803 C804 1.322(11) .
C803 H803 0.95 .
C804 C805 1.384(13) .
C804 H804 0.95 .
C805 C806 1.338(15) .
C805 H805 0.95 .
C806 H806 0.95 .
As1 F18 1.626(9) .
As1 F14 1.655(7) .
As1 F19 1.668(11) .
As1 F12 1.685(3) .
As1 F10 1.684(9) .
As1 F17 1.692(14) .
As1 F15 1.707(6) .
As1 F13 1.709(5) .
As1 F11 1.715(3) .
As1 F16 1.742(7) .
As2 F26 1.705(2) .
As2 F25 1.706(2) .
As2 F22 1.717(2) .
As2 F21 1.719(2) .
As2 F24 1.722(2) .
As2 F23 1.723(2) .
Cl11 C01 1.757(5) .
Cl12 C01 1.772(5) .
C01 H01A 0.99 .
C01 H01B 0.99 .
Cl21 C02 1.71(3) .
Cl22 C02 1.71(3) .
C02 H02A 0.99 .
C02 H02B 0.99 .
Cl31 C03 1.717(10) .
Cl32 C03 1.844(9) .
C03 H03A 0.99 .
C03 H03B 0.99 .
